data_2229076
loop_
_publ_author_name
'Shanthakumari, R.'
'Hema, Ramu'
'Ramamurthy, K.'
'Sridar, Balasubramnian'
'Stoeckli-Evans, Helen'

_publ_section_title
;
 (Dimethyl
 sulfoxide-\k<i>O</i>)bis(thiosemicarbazide-\k^2^<i>N</i>^1^,<i>S</i>)zinc
 dipicrate dimethyl sulfoxide solvate monohydrate
;
_journal_coeditor_code HG2775
_journal_issue 2
_journal_name_full 'Acta Crystallographica Section E'
_journal_page_first m133
_journal_page_last m134
_journal_paper_doi 10.1107/S160053681005378X
_journal_volume 67
_journal_year 2011
_chemical_formula_iupac '[Zn (C H5 N3 S)2 (C2 H6 O S)] (C6 H2 N3 O7)2, C2 H6 O S, H2 O'
_chemical_formula_moiety 'C4 H16 N6 O S3 Zn 2+, 2(C6 H2 N3 O7 -), C2 H6 O S, H2 O'
_chemical_formula_sum 'C18 H28 N12 O17 S4 Zn'
_chemical_formula_weight 878.13
_chemical_melting_point 469
_chemical_name_systematic
;
(Dimethyl
sulfoxide-\k<i>O</i>)bis(thiosemicarbazide-\k^2^<i>N</i>^1^,<i>S</i>)zinc
dipicrate dimethyl sulfoxide solvate monohydrate
;
_space_group_IT_number 2
_symmetry_cell_setting triclinic
_symmetry_space_group_name_Hall '-P 1'
_symmetry_space_group_name_H-M 'P -1'
_atom_sites_solution_hydrogens geom
_atom_sites_solution_primary direct
_atom_sites_solution_secondary difmap
_audit_creation_method SHELXL-97
_cell_angle_alpha 81.124(2)
_cell_angle_beta 77.063(2)
_cell_angle_gamma 81.168(2)
_cell_formula_units_Z 2
_cell_length_a 10.8762(11)
_cell_length_b 11.2559(12)
_cell_length_c 14.4859(15)
_cell_measurement_reflns_used 5926
_cell_measurement_temperature 294(2)
_cell_measurement_theta_max 25.0
_cell_measurement_theta_min 1.9
_cell_volume 1694.6(3)
_computing_cell_refinement 'SAINT (Bruker, 2007)'
_computing_data_collection 'SMART (Bruker, 2007)'
_computing_data_reduction 'SAINT (Bruker, 2007)'
_computing_molecular_graphics 'PLATON (Spek, 2009)'
_computing_publication_material 'SHELXL97 (Sheldrick, 2008) and PLATON (Spek, 2009)'
_computing_structure_refinement 'SHELXL97 (Sheldrick, 2008)'
_computing_structure_solution 'SHELXS97 (Sheldrick, 2008)'
_diffrn_ambient_temperature 294(2)
_diffrn_measured_fraction_theta_full 0.996
_diffrn_measured_fraction_theta_max 0.944
_diffrn_measurement_device_type 'Bruker SMART APEX CCD area-detector'
_diffrn_measurement_method \w
_diffrn_radiation_monochromator graphite
_diffrn_radiation_source 'fine-focus sealed tube'
_diffrn_radiation_type MoK\a
_diffrn_radiation_wavelength 0.71073
_diffrn_reflns_av_R_equivalents 0.0213
_diffrn_reflns_av_sigmaI/netI 0.0252
_diffrn_reflns_limit_h_max 13
_diffrn_reflns_limit_h_min -14
_diffrn_reflns_limit_k_max 14
_diffrn_reflns_limit_k_min -14
_diffrn_reflns_limit_l_max 18
_diffrn_reflns_limit_l_min -18
_diffrn_reflns_number 18781
_diffrn_reflns_theta_full 25.00
_diffrn_reflns_theta_max 28.00
_diffrn_reflns_theta_min 1.85
_diffrn_standards_number 0
_exptl_absorpt_coefficient_mu 1.062
_exptl_absorpt_correction_type none
_exptl_crystal_colour yellow
_exptl_crystal_density_diffrn 1.721
_exptl_crystal_density_method 'not measured'
_exptl_crystal_description Block
_exptl_crystal_F_000 900
_exptl_crystal_size_max 0.24
_exptl_crystal_size_mid 0.24
_exptl_crystal_size_min 0.20
_refine_diff_density_max 0.540
_refine_diff_density_min -0.373
_refine_ls_extinction_method none
_refine_ls_goodness_of_fit_ref 1.050
_refine_ls_hydrogen_treatment mixed
_refine_ls_matrix_type full
_refine_ls_number_parameters 546
_refine_ls_number_reflns 7719
_refine_ls_number_restraints 6
_refine_ls_restrained_S_all 1.056
_refine_ls_R_factor_all 0.0418
_refine_ls_R_factor_gt 0.0338
_refine_ls_shift/su_max 0.001
_refine_ls_shift/su_mean 0.000
_refine_ls_structure_factor_coef Fsqd
_refine_ls_weighting_details 'calc w=1/[\s^2^(Fo^2^)+(0.0559P)^2^+0.4578P] where P=(Fo^2^+2Fc^2^)/3'
_refine_ls_weighting_scheme calc
_refine_ls_wR_factor_gt 0.0894
_refine_ls_wR_factor_ref 0.0954
_reflns_number_gt 6573
_reflns_number_total 7719
_reflns_threshold_expression I>2\s(I)
_cod_data_source_file hg2775.cif
_cod_data_source_block I
_cod_database_code 2229076
_cod_database_fobs_code 2229076

loop_
_symmetry_equiv_pos_site_id
_symmetry_equiv_pos_as_xyz
1 x,y,z
2 -x,-y,-z

loop_
_atom_site_aniso_label
_atom_site_aniso_U_11
_atom_site_aniso_U_22
_atom_site_aniso_U_33
_atom_site_aniso_U_12
_atom_site_aniso_U_13
_atom_site_aniso_U_23
Zn1 0.03040(10) 0.04020(10) 0.02720(10) -0.00320(10) -0.00840(10) -0.00870(10)
S1 0.0272(2) 0.0551(3) 0.0363(2) 0.0046(2) -0.0122(2) -0.0176(2)
S2 0.0387(2) 0.0412(3) 0.0309(2) 0.0088(2) -0.0099(2) -0.0067(2)
S3 0.0398(3) 0.0435(3) 0.0471(3) 0.0000(2) -0.0169(2) -0.0063(2)
O1 0.0408(7) 0.0413(7) 0.0431(8) -0.0097(6) -0.0171(6) -0.0016(6)
N1 0.0323(9) 0.0488(10) 0.0277(8) 0.0042(7) -0.0144(6) -0.0107(7)
N2 0.0304(8) 0.0515(10) 0.0240(7) 0.0058(7) -0.0072(6) -0.0102(7)
N3 0.0393(10) 0.0588(11) 0.0301(8) 0.0083(8) -0.0152(8) -0.0103(8)
N4 0.0290(8) 0.0517(10) 0.0263(8) 0.0013(7) -0.0105(6) -0.0038(7)
N5 0.0348(9) 0.0560(10) 0.0254(8) 0.0115(8) -0.0103(7) -0.0117(7)
N6 0.0416(10) 0.0673(13) 0.0288(8) 0.0150(9) -0.0145(8) -0.0121(8)
C1 0.0297(8) 0.0333(9) 0.0305(8) -0.0034(7) -0.0099(7) -0.0060(7)
C2 0.0287(8) 0.0398(10) 0.0285(9) -0.0011(7) -0.0083(7) -0.0039(7)
C3 0.0726(16) 0.0699(13) 0.0501(13) -0.0240(12) -0.0251(11) 0.0108(11)
C4A 0.0726(16) 0.0699(13) 0.0501(13) -0.0240(12) -0.0251(11) 0.0108(11)
C4B 0.0726(16) 0.0699(13) 0.0501(13) -0.0240(12) -0.0251(11) 0.0108(11)
O10 0.0416(8) 0.0646(10) 0.0461(9) 0.0187(7) -0.0124(7) -0.0132(7)
O11 0.0544(9) 0.0681(11) 0.0376(8) 0.0168(8) -0.0242(7) -0.0121(7)
O12 0.0578(10) 0.0959(14) 0.0380(9) 0.0225(10) -0.0137(7) -0.0260(9)
O13 0.0516(10) 0.0996(15) 0.0582(11) 0.0363(10) -0.0204(8) -0.0229(10)
O14A 0.088(4) 0.106(10) 0.058(3) 0.038(5) -0.046(2) -0.023(4)
O15A 0.078(5) 0.108(6) 0.035(2) 0.028(4) -0.027(3) -0.026(3)
O16 0.0752(12) 0.0983(15) 0.0355(8) 0.0452(11) -0.0187(8) -0.0257(9)
N10 0.0357(8) 0.0421(9) 0.0349(8) 0.0023(7) -0.0136(7) -0.0050(7)
N11 0.0393(9) 0.0509(10) 0.0361(9) 0.0071(8) -0.0073(7) -0.0084(7)
N12 0.0645(13) 0.0628(12) 0.0340(9) 0.0129(10) -0.0239(9) -0.0088(8)
C13 0.0337(9) 0.0361(9) 0.0312(9) 0.0037(7) -0.0126(7) -0.0048(7)
C14 0.0367(10) 0.0398(10) 0.0275(8) -0.0008(8) -0.0102(7) -0.0056(7)
C15 0.0341(9) 0.0400(10) 0.0318(9) 0.0021(8) -0.0081(7) -0.0076(7)
C16 0.0383(10) 0.0418(10) 0.0364(10) 0.0046(8) -0.0165(8) -0.0050(8)
C17 0.0453(11) 0.0437(11) 0.0279(9) 0.0027(9) -0.0142(8) -0.0058(8)
C18 0.0416(11) 0.0446(11) 0.0305(9) 0.0067(8) -0.0108(8) -0.0084(8)
O15B 0.066(7) 0.122(12) 0.021(4) 0.010(8) -0.012(4) -0.019(5)
O14B 0.106(11) 0.075(11) 0.039(4) 0.041(9) -0.036(5) -0.008(5)
O3 0.0527(10) 0.0909(13) 0.0397(9) 0.0133(9) -0.0087(7) -0.0270(8)
O4 0.0427(9) 0.0877(13) 0.0552(10) 0.0275(9) -0.0122(8) -0.0176(9)
O5 0.0597(11) 0.1050(15) 0.0401(9) 0.0329(10) -0.0282(8) -0.0239(9)
O6 0.0496(10) 0.0909(14) 0.0490(9) 0.0321(9) -0.0181(8) -0.0228(9)
O7 0.0631(11) 0.1053(15) 0.0325(8) 0.0230(10) -0.0140(8) -0.0171(9)
O8 0.0740(13) 0.147(2) 0.0503(11) 0.0524(14) -0.0364(10) -0.0318(12)
O9A 0.057(6) 0.078(9) 0.0335(19) 0.029(6) -0.012(2) -0.018(3)
N7 0.0368(9) 0.0498(10) 0.0376(9) 0.0026(7) -0.0047(7) -0.0104(7)
N8 0.0364(9) 0.0570(11) 0.0379(9) 0.0079(8) -0.0166(7) -0.0116(8)
N9 0.0425(9) 0.0521(10) 0.0323(8) 0.0006(8) -0.0153(7) -0.0064(7)
C7 0.0296(9) 0.0408(10) 0.0336(9) 0.0004(7) -0.0059(7) -0.0085(7)
C8 0.0298(9) 0.0397(10) 0.0359(9) 0.0020(7) -0.0112(7) -0.0040(8)
C9 0.0351(10) 0.0435(10) 0.0294(9) -0.0008(8) -0.0105(7) -0.0065(7)
C10 0.0377(10) 0.0595(13) 0.0321(10) 0.0103(9) -0.0117(8) -0.0127(9)
C11 0.0325(9) 0.0463(11) 0.0328(9) 0.0055(8) -0.0138(8) -0.0092(8)
C12 0.0337(9) 0.0447(10) 0.0295(9) -0.0007(8) -0.0097(7) -0.0088(8)
O9B 0.037(3) 0.069(9) 0.033(3) 0.011(4) -0.007(2) -0.020(4)
S4 0.0414(3) 0.0479(3) 0.0403(3) -0.0013(2) -0.0136(2) -0.0069(2)
O2 0.0545(9) 0.0617(10) 0.0409(8) -0.0040(8) -0.0163(7) 0.0005(7)
C5 0.083(2) 0.093(2) 0.0590(16) -0.0320(17) -0.0335(15) -0.0139(14)
C6 0.122(3) 0.0469(14) 0.0635(16) -0.0030(15) -0.0447(17) -0.0084(12)
O1W 0.0559(11) 0.0734(12) 0.0472(10) -0.0066(9) -0.0200(9) -0.0065(9)

loop_
_atom_site_type_symbol
_atom_site_label
_atom_site_fract_x
_atom_site_fract_y
_atom_site_fract_z
_atom_site_U_iso_or_equiv
_atom_site_thermal_displace_type
_atom_site_calc_flag
_atom_site_refinement_flags
_atom_site_occupancy
Zn Zn1 0.26667(2) 0.03164(2) 0.504880(10) 0.03190(10) Uani . . 1.000
S S1 0.14900(4) 0.05204(5) 0.38255(3) 0.03840(10) Uani . . 1.000
S S2 0.32467(5) -0.06515(5) 0.64778(3) 0.03770(10) Uani . . 1.000
S S3 0.33061(5) 0.30032(5) 0.44415(4) 0.0427(2) Uani . . 1.000
O O1 0.37531(13) 0.16931(13) 0.47872(10) 0.0403(4) Uani . . 1.000
N N1 0.39527(17) -0.08894(18) 0.41352(11) 0.0353(5) Uani . . 1.000
N N2 0.37816(15) -0.06488(16) 0.31838(11) 0.0356(5) Uani . . 1.000
N N3 0.25503(19) -0.00172(19) 0.20917(12) 0.0425(6) Uani . . 1.000
N N4 0.10145(16) 0.11037(18) 0.60253(11) 0.0357(5) Uani . . 1.000
N N5 0.12502(16) 0.10238(17) 0.69507(11) 0.0392(5) Uani . . 1.000
N N6 0.23281(19) 0.0216(2) 0.81157(13) 0.0464(6) Uani . . 1.000
C C1 0.26914(17) -0.01021(16) 0.29808(13) 0.0304(5) Uani . . 1.000
C C2 0.22014(17) 0.02636(17) 0.72219(13) 0.0323(5) Uani . . 1.000
C C3 0.3683(3) 0.3103(3) 0.31805(18) 0.0625(8) Uani . . 1.000
C C4A 0.4290(6) 0.3825(6) 0.4800(4) 0.0625(8) Uani . . 0.500
C C4B 0.4667(6) 0.3781(6) 0.4444(4) 0.0625(8) Uani . . 0.500
O O10 0.37612(15) 0.93032(16) 0.00119(11) 0.0523(5) Uani . . 1.000
O O11 0.46364(16) 0.86421(16) -0.13237(11) 0.0530(5) Uani . . 1.000
O O12 0.83363(17) 0.59567(19) -0.17971(11) 0.0648(6) Uani . . 1.000
O O13 0.95110(17) 0.5539(2) -0.07638(13) 0.0719(7) Uani . . 1.000
O O14A 0.7817(12) 0.655(3) 0.2427(8) 0.083(4) Uani . . 0.67(7)
O O15A 0.604(2) 0.7437(19) 0.2841(6) 0.074(3) Uani . . 0.67(7)
O O16 0.48564(19) 0.8581(2) 0.14820(12) 0.0727(7) Uani . . 1.000
N N10 0.46168(16) 0.86917(15) -0.04741(12) 0.0373(5) Uani . . 1.000
N N11 0.85340(17) 0.60065(17) -0.10083(12) 0.0432(5) Uani . . 1.000
N N12 0.6796(2) 0.69437(19) 0.22324(13) 0.0535(7) Uani . . 1.000
C C13 0.56306(18) 0.79722(17) -0.00584(13) 0.0335(5) Uani . . 1.000
C C14 0.65550(18) 0.73364(17) -0.06708(13) 0.0344(5) Uani . . 1.000
C C15 0.75575(18) 0.66393(18) -0.03405(13) 0.0355(5) Uani . . 1.000
C C16 0.76483(19) 0.65359(18) 0.06125(14) 0.0384(6) Uani . . 1.000
C C17 0.6701(2) 0.71427(19) 0.12300(13) 0.0386(6) Uani . . 1.000
C C18 0.5638(2) 0.79503(19) 0.09423(14) 0.0393(6) Uani . . 1.000
O O15B 0.575(3) 0.709(4) 0.2800(14) 0.070(5) Uani . . 0.33(7)
O O14B 0.759(4) 0.607(4) 0.2468(12) 0.076(5) Uani . . 0.33(7)
O O3 0.35471(17) 0.59850(19) -0.20375(12) 0.0616(6) Uani . . 1.000
O O4 0.47002(16) 0.55050(18) -0.09782(13) 0.0644(6) Uani . . 1.000
O O5 -0.02160(17) 0.8604(2) -0.15007(12) 0.0684(7) Uani . . 1.000
O O6 -0.10969(17) 0.91940(19) -0.01512(12) 0.0648(6) Uani . . 1.000
O O7 0.12595(19) 0.7413(2) 0.26100(12) 0.0690(7) Uani . . 1.000
O O8 0.3023(2) 0.6364(2) 0.22031(14) 0.0917(9) Uani . . 1.000
O O9A 0.002(3) 0.849(3) 0.1297(7) 0.059(4) Uani . . 0.56(8)
N N7 0.37299(16) 0.59932(17) -0.12325(12) 0.0422(5) Uani . . 1.000
N N8 -0.02350(16) 0.86148(17) -0.06498(12) 0.0432(6) Uani . . 1.000
N N9 0.20614(17) 0.69458(17) 0.20037(12) 0.0417(5) Uani . . 1.000
C C7 0.27455(18) 0.66079(18) -0.05566(13) 0.0349(5) Uani . . 1.000
C C8 0.28479(17) 0.64976(17) 0.03925(14) 0.0352(5) Uani . . 1.000
C C9 0.19018(18) 0.70787(18) 0.10207(13) 0.0356(6) Uani . . 1.000
C C10 0.0773(2) 0.7806(2) 0.07608(14) 0.0434(6) Uani . . 1.000
C C11 0.07928(18) 0.78936(18) -0.02508(14) 0.0367(6) Uani . . 1.000
C C12 0.17383(18) 0.73076(18) -0.08814(13) 0.0355(5) Uani . . 1.000
O O9B -0.0239(12) 0.803(4) 0.1378(10) 0.047(3) Uani . . 0.44(8)
S S4 -0.00366(5) 0.64929(5) 0.61310(4) 0.0427(2) Uani . . 1.000
O O2 0.03790(16) 0.69781(16) 0.50943(11) 0.0524(5) Uani . . 1.000
C C5 0.1098(3) 0.6799(3) 0.6734(2) 0.0726(11) Uani . . 1.000
C C6 0.0343(4) 0.4902(2) 0.6228(2) 0.0740(12) Uani . . 1.000
O O1W 0.29788(19) 0.67515(18) 0.42553(14) 0.0576(6) Uani . . 1.000
H H1NA 0.385(2) -0.164(2) 0.4348(18) 0.049(7) Uiso . . 1.000
H H1NB 0.465(3) -0.076(2) 0.4097(15) 0.047(7) Uiso . . 1.000
H HN2 0.429(2) -0.097(2) 0.2780(15) 0.039(6) Uiso . . 1.000
H H3A 0.45390 0.27340 0.29780 0.0940 Uiso calc R 1.000
H H3B 0.36070 0.39390 0.29120 0.0940 Uiso calc R 1.000
H H3C 0.31090 0.26890 0.29680 0.0940 Uiso calc R 1.000
H H3NA 0.312(3) -0.043(2) 0.1701(19) 0.053(7) Uiso . . 1.000
H H3NB 0.192(2) 0.030(2) 0.1965(17) 0.041(6) Uiso . . 1.000
H H5N 0.074(2) 0.139(2) 0.7368(16) 0.037(6) Uiso . . 1.000
H H4NA 0.080(2) 0.187(2) 0.5829(18) 0.050(7) Uiso . . 1.000
H H4NB 0.035(3) 0.077(2) 0.6116(18) 0.050(7) Uiso . . 1.000
H H6NA 0.179(3) 0.061(2) 0.8477(19) 0.054(7) Uiso . . 1.000
H H6NB 0.290(3) -0.026(2) 0.8302(18) 0.050(7) Uiso . . 1.000
H H4B1 0.47740 0.37480 0.50880 0.0940 Uiso calc . 0.500
H H4B2 0.45180 0.46110 0.41740 0.0940 Uiso calc . 0.500
H H4B3 0.54210 0.33900 0.40720 0.0940 Uiso calc . 0.500
H H4A1 0.42610 0.36100 0.54720 0.0940 Uiso calc . 0.500
H H4A2 0.40120 0.46750 0.46740 0.0940 Uiso calc . 0.500
H H4A3 0.51460 0.36480 0.44540 0.0940 Uiso calc . 0.500
H H16 0.83350 0.60660 0.08270 0.0460 Uiso calc R 1.000
H H14 0.65030 0.73770 -0.13070 0.0410 Uiso calc R 1.000
H H8 0.35460 0.60380 0.05970 0.0420 Uiso calc R 1.000
H H12 0.16980 0.73830 -0.15230 0.0430 Uiso calc R 1.000
H H5A 0.10470 0.76580 0.67340 0.1090 Uiso calc R 1.000
H H5B 0.19340 0.64940 0.64160 0.1090 Uiso calc R 1.000
H H5C 0.09310 0.64110 0.73800 0.1090 Uiso calc R 1.000
H H6A 0.12030 0.47020 0.58990 0.1110 Uiso calc R 1.000
H H6B -0.02230 0.45630 0.59490 0.1110 Uiso calc R 1.000
H H6C 0.02570 0.45780 0.68890 0.1110 Uiso calc R 1.000
H H1WA 0.305(3) 0.679(3) 0.3677(13) 0.079(10) Uiso . . 1.000
H H1WB 0.2231(18) 0.688(3) 0.445(2) 0.079(11) Uiso . . 1.000

loop_
_atom_type_symbol
_atom_type_description
_atom_type_scat_dispersion_real
_atom_type_scat_dispersion_imag
_atom_type_scat_source
C C 0.0033 0.0016 'International Tables Vol C Tables 4.2.6.8 and 6.1.1.4'
H H 0.0000 0.0000 'International Tables Vol C Tables 4.2.6.8 and 6.1.1.4'
N N 0.0061 0.0033 'International Tables Vol C Tables 4.2.6.8 and 6.1.1.4'
O O 0.0106 0.0060 'International Tables Vol C Tables 4.2.6.8 and 6.1.1.4'
S S 0.1246 0.1234 'International Tables Vol C Tables 4.2.6.8 and 6.1.1.4'
Zn Zn 0.2839 1.4301 'International Tables Vol C Tables 4.2.6.8 and 6.1.1.4'

loop_
_geom_angle_atom_site_label_1
_geom_angle_atom_site_label_2
_geom_angle_atom_site_label_3
_geom_angle_site_symmetry_1
_geom_angle_site_symmetry_2
_geom_angle_site_symmetry_3
_geom_angle
_geom_angle_publ_flag
S1 Zn1 S2 . . . 152.59(2) no
S1 Zn1 O1 . . . 108.71(4) no
S1 Zn1 N1 . . . 82.09(5) no
S1 Zn1 N4 . . . 91.39(5) no
S2 Zn1 O1 . . . 98.68(4) no
S2 Zn1 N1 . . . 95.55(5) no
S2 Zn1 N4 . . . 82.99(5) no
O1 Zn1 N1 . . . 97.42(7) no
O1 Zn1 N4 . . . 99.60(7) no
N1 Zn1 N4 . . . 162.94(7) no
Zn1 S1 C1 . . . 97.02(7) no
Zn1 S2 C2 . . . 96.46(7) no
O1 S3 C3 . . . 104.91(12) no
O1 S3 C4A . . . 103.8(2) no
O1 S3 C4B . . . 102.5(2) no
C3 S3 C4A . . . 108.6(2) no
C3 S3 C4B . . . 91.3(2) no
C5 S4 C6 . . . 97.69(17) no
O2 S4 C5 . . . 106.85(12) no
O2 S4 C6 . . . 107.24(12) no
Zn1 O1 S3 . . . 124.56(9) no
H1WA O1W H1WB . . . 104(3) no
Zn1 N1 N2 . . . 112.09(13) no
N1 N2 C1 . . . 121.00(16) no
Zn1 N4 N5 . . . 111.38(13) no
N4 N5 C2 . . . 121.32(17) no
Zn1 N1 H1NB . . . 108.9(16) no
H1NA N1 H1NB . . . 112(2) no
N2 N1 H1NA . . . 109.0(16) no
N2 N1 H1NB . . . 103.8(16) no
Zn1 N1 H1NA . . . 110.6(16) no
C1 N2 HN2 . . . 118.8(16) no
N1 N2 HN2 . . . 118.9(16) no
C1 N3 H3NB . . . 118.7(18) no
H3NA N3 H3NB . . . 123(3) no
C1 N3 H3NA . . . 117.8(19) no
Zn1 N4 H4NA . . . 111.4(16) no
Zn1 N4 H4NB . . . 116.2(17) no
N5 N4 H4NB . . . 103.2(17) no
H4NA N4 H4NB . . . 106(2) no
N5 N4 H4NA . . . 108.2(16) no
C2 N5 H5N . . . 117.6(15) no
N4 N5 H5N . . . 120.6(15) no
H6NA N6 H6NB . . . 122(3) no
C2 N6 H6NA . . . 119(2) no
C2 N6 H6NB . . . 119.0(17) no
O10 N10 C13 . . . 120.59(16) no
O11 N10 C13 . . . 117.81(17) no
O10 N10 O11 . . . 121.59(18) no
O12 N11 O13 . . . 122.5(2) no
O12 N11 C15 . . . 118.43(19) no
O13 N11 C15 . . . 119.08(17) no
O14B N12 C17 . . . 116.3(10) no
O15B N12 C17 . . . 113.9(12) no
O14A N12 O15A . . . 115.6(12) no
O14B N12 O15B . . . 117(2) no
O14A N12 C17 . . . 118.3(6) no
O15A N12 C17 . . . 123.0(8) no
O3 N7 C7 . . . 118.38(18) no
O4 N7 C7 . . . 118.72(17) no
O3 N7 O4 . . . 122.90(19) no
O5 N8 C11 . . . 117.93(18) no
O6 N8 C11 . . . 120.77(17) no
O5 N8 O6 . . . 121.3(2) no
O8 N9 C9 . . . 118.53(18) no
O7 N9 O8 . . . 120.53(19) no
O7 N9 C9 . . . 120.93(19) no
S1 C1 N2 . . . 122.28(14) no
S1 C1 N3 . . . 119.89(16) no
N2 C1 N3 . . . 117.81(18) no
S2 C2 N5 . . . 123.28(14) no
S2 C2 N6 . . . 119.36(16) no
N5 C2 N6 . . . 117.36(18) no
S3 C4A C4B . . . 91.2(9) no
S3 C4B C4A . . . 70.1(9) no
S3 C3 H3C . . . 109.00 no
S3 C3 H3A . . . 109.00 no
S3 C3 H3B . . . 109.00 no
H3B C3 H3C . . . 110.00 no
H3A C3 H3B . . . 109.00 no
H3A C3 H3C . . . 109.00 no
S3 C4A H4A1 . . . 109.00 no
S3 C4A H4A3 . . . 109.00 no
C4B C4A H4A1 . . . 137.00 no
S3 C4A H4A2 . . . 110.00 no
C4B C4A H4B2 . . . 54.00 no
S3 C4A H4B1 . . . 141.00 no
S3 C4A H4B2 . . . 106.00 no
H4B2 C4A H4A3 . . . 71.00 no
H4A1 C4A H4A2 . . . 109.00 no
H4A1 C4A H4A3 . . . 109.00 no
H4A2 C4A H4A3 . . . 109.00 no
C4B C4A H4B1 . . . 93.00 no
H4B1 C4A H4A2 . . . 109.00 no
H4B1 C4A H4A3 . . . 65.00 no
H4B2 C4A H4A1 . . . 142.00 no
C4B C4A H4A2 . . . 97.00 no
H4B1 C4A H4B2 . . . 108.00 no
S3 C4B H4B3 . . . 109.00 no
S3 C4B H4A3 . . . 136.00 no
S3 C4B H4A2 . . . 93.00 no
H4B2 C4B H4B3 . . . 110.00 no
S3 C4B H4B1 . . . 109.00 no
S3 C4B H4B2 . . . 109.00 no
H4B2 C4B H4A3 . . . 112.00 no
H4B3 C4B H4A2 . . . 150.00 no
H4A2 C4B H4A3 . . . 129.00 no
C4A C4B H4B2 . . . 96.00 no
C4A C4B H4B3 . . . 152.00 no
C4A C4B H4A3 . . . 120.00 no
H4B1 C4B H4B2 . . . 110.00 no
H4B1 C4B H4B3 . . . 109.00 no
H4B1 C4B H4A2 . . . 79.00 no
H4B1 C4B H4A3 . . . 71.00 no
N10 C13 C18 . . . 120.67(17) no
C14 C13 C18 . . . 123.49(18) no
N10 C13 C14 . . . 115.84(16) no
C13 C14 C15 . . . 119.81(17) no
N11 C15 C16 . . . 119.95(18) no
C14 C15 C16 . . . 121.52(18) no
N11 C15 C14 . . . 118.52(17) no
C15 C16 C17 . . . 118.52(19) no
C16 C17 C18 . . . 124.12(18) no
N12 C17 C18 . . . 119.41(18) no
N12 C17 C16 . . . 116.47(19) no
C13 C18 C17 . . . 112.38(17) no
O16 C18 C17 . . . 123.79(19) no
O16 C18 C13 . . . 123.8(2) no
C13 C14 H14 . . . 120.00 no
C15 C14 H14 . . . 120.00 no
C15 C16 H16 . . . 121.00 no
C17 C16 H16 . . . 121.00 no
N7 C7 C12 . . . 118.57(16) no
C8 C7 C12 . . . 121.73(18) no
N7 C7 C8 . . . 119.69(18) no
C7 C8 C9 . . . 118.72(18) no
C8 C9 C10 . . . 124.08(17) no
N9 C9 C8 . . . 116.57(18) no
N9 C9 C10 . . . 119.35(17) no
O9A C10 C11 . . . 122.6(10) no
C9 C10 C11 . . . 112.28(18) no
O9B C10 C9 . . . 122.0(11) no
O9B C10 C11 . . . 123.0(7) no
O9A C10 C9 . . . 123.3(12) no
C10 C11 C12 . . . 123.67(19) no
N8 C11 C12 . . . 116.06(17) no
N8 C11 C10 . . . 120.26(18) no
C7 C12 C11 . . . 119.44(17) no
C9 C8 H8 . . . 121.00 no
C7 C8 H8 . . . 121.00 no
C7 C12 H12 . . . 120.00 no
C11 C12 H12 . . . 120.00 no
S4 C5 H5A . . . 109.00 no
S4 C5 H5B . . . 109.00 no
H5A C5 H5B . . . 109.00 no
H5A C5 H5C . . . 109.00 no
S4 C5 H5C . . . 109.00 no
H5B C5 H5C . . . 109.00 no
S4 C6 H6B . . . 109.00 no
S4 C6 H6C . . . 109.00 no
S4 C6 H6A . . . 109.00 no
H6A C6 H6C . . . 109.00 no
H6B C6 H6C . . . 110.00 no
H6A C6 H6B . . . 110.00 no

loop_
_geom_bond_atom_site_label_1
_geom_bond_atom_site_label_2
_geom_bond_site_symmetry_1
_geom_bond_site_symmetry_2
_geom_bond_distance
_geom_bond_publ_flag
Zn1 S1 . . 2.3728(5) no
Zn1 S2 . . 2.3554(6) no
Zn1 O1 . . 2.0302(15) no
Zn1 N1 . . 2.1662(19) no
Zn1 N4 . . 2.1852(18) no
S1 C1 . . 1.7214(19) no
S2 C2 . . 1.718(2) no
S3 O1 . . 1.5240(16) no
S3 C3 . . 1.770(3) no
S3 C4A . . 1.724(7) no
S3 C4B . . 1.833(7) no
S4 C5 . . 1.764(3) no
S4 C6 . . 1.766(2) no
S4 O2 . . 1.5088(17) no
O10 N10 . . 1.223(2) no
O11 N10 . . 1.236(2) no
O12 N11 . . 1.220(2) no
O13 N11 . . 1.213(3) no
O14A N12 . . 1.208(17) no
O14B N12 . . 1.26(4) no
O15A N12 . . 1.203(16) no
O15B N12 . . 1.25(3) no
O16 C18 . . 1.235(3) no
O3 N7 . . 1.228(2) no
O4 N7 . . 1.219(3) no
O5 N8 . . 1.230(2) no
O6 N8 . . 1.217(3) no
O7 N9 . . 1.211(3) no
O8 N9 . . 1.214(3) no
O9A C10 . . 1.25(3) no
O9B C10 . . 1.272(19) no
O1W H1WB . . 0.80(2) no
O1W H1WA . . 0.819(19) no
N1 N2 . . 1.411(2) no
N2 C1 . . 1.322(3) no
N3 C1 . . 1.318(3) no
N4 N5 . . 1.407(2) no
N5 C2 . . 1.328(3) no
N6 C2 . . 1.325(3) no
N1 H1NB . . 0.78(3) no
N1 H1NA . . 0.87(2) no
N2 HN2 . . 0.80(2) no
N3 H3NA . . 0.87(3) no
N3 H3NB . . 0.77(2) no
N4 H4NA . . 0.88(2) no
N4 H4NB . . 0.84(3) no
N5 H5N . . 0.84(2) no
N6 H6NA . . 0.82(3) no
N6 H6NB . . 0.82(3) no
N10 C13 . . 1.452(3) no
N11 C15 . . 1.446(3) no
N12 C17 . . 1.459(3) no
N7 C7 . . 1.448(3) no
N8 C11 . . 1.452(3) no
N9 C9 . . 1.455(3) no
C3 H3C . . 0.9600 no
C3 H3A . . 0.9600 no
C3 H3B . . 0.9600 no
C4A H4A3 . . 0.9600 no
C4A H4A1 . . 0.9600 no
C4A H4A2 . . 0.9600 no
C4B H4B3 . . 0.9600 no
C4B H4B2 . . 0.9600 no
C4B H4B1 . . 0.9600 no
C13 C14 . . 1.373(3) no
C13 C18 . . 1.448(3) no
C14 C15 . . 1.374(3) no
C15 C16 . . 1.392(3) no
C16 C17 . . 1.374(3) no
C17 C18 . . 1.454(3) no
C14 H14 . . 0.9300 no
C16 H16 . . 0.9300 no
C7 C8 . . 1.389(3) no
C7 C12 . . 1.376(3) no
C8 C9 . . 1.368(3) no
C9 C10 . . 1.457(3) no
C10 C11 . . 1.449(3) no
C11 C12 . . 1.373(3) no
C8 H8 . . 0.9300 no
C12 H12 . . 0.9300 no
C5 H5B . . 0.9600 no
C5 H5C . . 0.9600 no
C5 H5A . . 0.9600 no
C6 H6C . . 0.9600 no
C6 H6A . . 0.9600 no
C6 H6B . . 0.9600 no

loop_
_geom_hbond_atom_site_label_D
_geom_hbond_atom_site_label_H
_geom_hbond_atom_site_label_A
_geom_hbond_site_symmetry_A
_geom_hbond_distance_DH
_geom_hbond_distance_HA
_geom_hbond_distance_DA
_geom_hbond_angle_DHA
_geom_hbond_publ_flag
N1 H1NA O1W 1_545 0.87(2) 2.20(2) 2.974(3) 148(2) yes
N2 HN2 O15A 1_545 0.80(2) 2.41(3) 3.01(2) 133(2) yes
N2 HN2 O16 1_545 0.80(2) 1.96(2) 2.693(2) 152(2) yes
N3 H3NA O10 1_545 0.87(3) 2.44(3) 3.166(2) 141(2) yes
N3 H3NA O16 1_545 0.87(3) 2.03(3) 2.790(3) 146(3) yes
N3 H3NB O5 2_565 0.77(2) 2.24(2) 3.004(3) 173(2) yes
N5 H5N O7 2_566 0.84(2) 2.37(2) 3.007(3) 133(2) yes
N5 H5N O9A 2_566 0.84(2) 1.94(3) 2.698(17) 150(2) yes
N4 H4NA O2 2_566 0.88(2) 2.20(2) 2.933(3) 141(2) yes
N4 H4NB S1 2_556 0.84(3) 2.63(3) 3.457(2) 170(2) yes
N6 H6NA O6 2_566 0.82(3) 2.41(3) 3.081(3) 140(2) yes
N6 H6NA O9A 2_566 0.82(3) 2.05(5) 2.76(3) 145(3) yes
N6 H6NB O11 1_546 0.82(3) 2.22(3) 3.034(3) 172(3) yes
O1W H1WA O8 . 0.819(19) 2.27(2) 3.059(3) 163(3) yes
O1W H1WB O2 . 0.80(2) 2.02(2) 2.806(3) 171(3) yes
C6 H6B O2 2_566 0.96 2.52 3.347(3) 145 yes
C8 H8 O4 2_665 0.93 2.47 3.390(3) 168 yes
C12 H12 O5 . 0.93 2.31 2.636(3) 100 ?
C14 H14 O11 . 0.93 2.30 2.631(3) 101 ?
C4A H4A2 O1W . 0.96 2.48 3.430(7) 170 yes

loop_
_geom_torsion_atom_site_label_1
_geom_torsion_atom_site_label_2
_geom_torsion_atom_site_label_3
_geom_torsion_atom_site_label_4
_geom_torsion_site_symmetry_1
_geom_torsion_site_symmetry_2
_geom_torsion_site_symmetry_3
_geom_torsion_site_symmetry_4
_geom_torsion
_geom_torsion_publ_flag
S2 Zn1 S1 C1 . . . . -101.75(7) no
O1 Zn1 S1 C1 . . . . 80.25(8) no
N1 Zn1 S1 C1 . . . . -14.95(8) no
N4 Zn1 S1 C1 . . . . -179.13(8) no
S1 Zn1 S2 C2 . . . . -94.78(8) no
O1 Zn1 S2 C2 . . . . 83.31(8) no
N1 Zn1 S2 C2 . . . . -178.29(8) no
N4 Zn1 S2 C2 . . . . -15.39(8) no
S1 Zn1 O1 S3 . . . . 41.44(11) no
S2 Zn1 O1 S3 . . . . -137.63(9) no
N1 Zn1 O1 S3 . . . . 125.56(10) no
N4 Zn1 O1 S3 . . . . -53.34(11) no
S1 Zn1 N1 N2 . . . . 21.71(13) no
S2 Zn1 N1 N2 . . . . 174.21(13) no
O1 Zn1 N1 N2 . . . . -86.26(14) no
S1 Zn1 N4 N5 . . . . 172.48(13) no
S2 Zn1 N4 N5 . . . . 19.39(13) no
O1 Zn1 N4 N5 . . . . -78.28(14) no
Zn1 S1 C1 N2 . . . . 9.21(17) no
Zn1 S1 C1 N3 . . . . -169.23(16) no
Zn1 S2 C2 N5 . . . . 13.08(18) no
Zn1 S2 C2 N6 . . . . -167.45(16) no
C3 S3 O1 Zn1 . . . . -89.65(14) no
C4A S3 O1 Zn1 . . . . 156.5(2) no
C4B S3 O1 Zn1 . . . . 175.6(2) no
O1 S3 C4A C4B . . . . 88.3(9) no
C3 S3 C4A C4B . . . . -22.9(10) no
O1 S3 C4B C4A . . . . -96.1(9) no
C3 S3 C4B C4A . . . . 158.3(9) no
Zn1 N1 N2 C1 . . . . -23.6(2) no
N1 N2 C1 S1 . . . . 8.4(3) no
N1 N2 C1 N3 . . . . -173.14(19) no
Zn1 N4 N5 C2 . . . . -17.8(2) no
N4 N5 C2 S2 . . . . 1.8(3) no
N4 N5 C2 N6 . . . . -177.69(19) no
O10 N10 C13 C14 . . . . -178.90(18) no
O10 N10 C13 C18 . . . . 0.9(3) no
O11 N10 C13 C14 . . . . 2.7(3) no
O11 N10 C13 C18 . . . . -177.51(19) no
O12 N11 C15 C14 . . . . -11.4(3) no
O12 N11 C15 C16 . . . . 168.7(2) no
O13 N11 C15 C14 . . . . 169.1(2) no
O13 N11 C15 C16 . . . . -10.8(3) no
O14A N12 C17 C16 . . . . 19.5(17) no
O14A N12 C17 C18 . . . . -160.6(17) no
O15A N12 C17 C16 . . . . 178.7(12) no
O15A N12 C17 C18 . . . . -1.3(13) no
O4 N7 C7 C8 . . . . -8.4(3) no
O3 N7 C7 C8 . . . . 171.5(2) no
O3 N7 C7 C12 . . . . -9.7(3) no
O4 N7 C7 C12 . . . . 170.5(2) no
O6 N8 C11 C10 . . . . 3.1(3) no
O5 N8 C11 C10 . . . . -175.7(2) no
O5 N8 C11 C12 . . . . 3.3(3) no
O6 N8 C11 C12 . . . . -177.9(2) no
O7 N9 C9 C10 . . . . 1.3(3) no
O7 N9 C9 C8 . . . . -178.8(2) no
O8 N9 C9 C8 . . . . 1.9(3) no
O8 N9 C9 C10 . . . . -178.1(2) no
N10 C13 C14 C15 . . . . 179.42(18) no
C14 C13 C18 C17 . . . . -2.4(3) no
N10 C13 C18 O16 . . . . -4.8(3) no
N10 C13 C18 C17 . . . . 177.75(18) no
C18 C13 C14 C15 . . . . -0.4(3) no
C14 C13 C18 O16 . . . . 175.0(2) no
C13 C14 C15 N11 . . . . -178.34(18) no
C13 C14 C15 C16 . . . . 1.5(3) no
N11 C15 C16 C17 . . . . -179.62(19) no
C14 C15 C16 C17 . . . . 0.5(3) no
C15 C16 C17 N12 . . . . 176.16(19) no
C15 C16 C17 C18 . . . . -3.8(3) no
C16 C17 C18 O16 . . . . -172.9(2) no
C16 C17 C18 C13 . . . . 4.6(3) no
N12 C17 C18 C13 . . . . -175.37(19) no
N12 C17 C18 O16 . . . . 7.2(3) no
N7 C7 C8 C9 . . . . -179.51(18) no
C12 C7 C8 C9 . . . . 1.7(3) no
N7 C7 C12 C11 . . . . 179.74(18) no
C8 C7 C12 C11 . . . . -1.4(3) no
C7 C8 C9 N9 . . . . -179.32(18) no
C7 C8 C9 C10 . . . . 0.6(3) no
N9 C9 C10 O9A . . . . 12.0(17) no
N9 C9 C10 C11 . . . . 177.15(18) no
C8 C9 C10 O9A . . . . -168.0(17) no
C8 C9 C10 C11 . . . . -2.8(3) no
O9A C10 C11 N8 . . . . -12.7(18) no
O9A C10 C11 C12 . . . . 168.4(18) no
C9 C10 C11 N8 . . . . -178.05(18) no
C9 C10 C11 C12 . . . . 3.0(3) no
N8 C11 C12 C7 . . . . 179.91(18) no
C10 C11 C12 C7 . . . . -1.1(3) no
